data_4515424
loop_
_publ_author_name
'Desai, Aamod V.'
'Joarder, Biplab'
'Roy, Arkendu'
'Samanta, Partha'
'Babarao, Ravichandar'
'Ghosh, Sujit K.'

_publ_section_title
;
 Multifunctional Behavior of Sulfonate-Based Hydrolytically Stable
 Microporous Metal-Organic Frameworks.
;
_journal_issue 45
_journal_name_full 'ACS applied materials &amp; interfaces'
_journal_page_first 39049
_journal_page_last 39055
_journal_paper_doi 10.1021/acsami.8b14420
_journal_volume 10
_journal_year 2018
_chemical_absolute_configuration unk
_chemical_formula_sum 'C64 H48 Cd2 N15 O10 S3'
_chemical_formula_weight 1508.15
_space_group_crystal_system orthorhombic
_space_group_IT_number 17
_space_group_name_Hall 'P 2c 2'
_space_group_name_H-M_alt 'P 2 2 21'
_atom_sites_solution_hydrogens mixed
_audit_creation_method SHELXL-2018/1
_cell_angle_alpha 90
_cell_angle_beta 90
_cell_angle_gamma 90
_cell_formula_units_Z 2
_cell_length_a 9.5251(6)
_cell_length_b 15.1178(8)
_cell_length_c 25.8099(14)
_cell_measurement_reflns_used 9992
_cell_measurement_temperature 150(2)
_cell_measurement_theta_max 26.06
_cell_measurement_theta_min 2.28
_cell_volume 3716.6(4)
_computing_cell_refinement 'Bruker SAINT'
_computing_data_collection 'Bruker APEX3'
_computing_data_reduction 'Bruker SAINT'
_computing_molecular_graphics 'Bruker SHELXTL'
_computing_publication_material 'Bruker SHELXTL'
_computing_structure_refinement 'SHELXL-2018/1 (Sheldrick, 2018)'
_computing_structure_solution 'SHELXT 2014/5 (Sheldrick, 2014)'
_diffrn_ambient_temperature 150(2)
_diffrn_measured_fraction_theta_full 0.999
_diffrn_measured_fraction_theta_max 0.997
_diffrn_measurement_device_type 'Bruker APEX3 Photon 100 CMOS chip'
_diffrn_measurement_method '\f and \w scans'
_diffrn_radiation_type MoK\a
_diffrn_radiation_wavelength 0.71073
_diffrn_reflns_av_R_equivalents 0.0792
_diffrn_reflns_av_unetI/netI 0.0582
_diffrn_reflns_Laue_measured_fraction_full 0.999
_diffrn_reflns_Laue_measured_fraction_max 0.997
_diffrn_reflns_limit_h_max 12
_diffrn_reflns_limit_h_min -12
_diffrn_reflns_limit_k_max 20
_diffrn_reflns_limit_k_min -19
_diffrn_reflns_limit_l_max 33
_diffrn_reflns_limit_l_min -34
_diffrn_reflns_number 70970
_diffrn_reflns_point_group_measured_fraction_full 0.999
_diffrn_reflns_point_group_measured_fraction_max 0.996
_diffrn_reflns_theta_full 25.242
_diffrn_reflns_theta_max 28.370
_diffrn_reflns_theta_min 2.279
_diffrn_source 'Micro-focus X-ray source'
_exptl_absorpt_coefficient_mu 0.718
_exptl_absorpt_correction_T_max 0.7457
_exptl_absorpt_correction_T_min 0.6714
_exptl_absorpt_correction_type multi-scan
_exptl_absorpt_process_details 'multi-scan abosrption correction'
_exptl_crystal_colour Brown
_exptl_crystal_density_diffrn 1.348
_exptl_crystal_description Petal
_exptl_crystal_F_000 1522
_exptl_crystal_size_max 0.180
_exptl_crystal_size_mid 0.150
_exptl_crystal_size_min 0.110
_refine_diff_density_max 1.183
_refine_diff_density_min -0.511
_refine_diff_density_rms 0.089
_refine_ls_abs_structure_details
;
 Flack x determined using 2759 quotients [(I+)-(I-)]/[(I+)+(I-)]
 (Parsons, Flack and Wagner, Acta Cryst. B69 (2013) 249-259).
;
_refine_ls_abs_structure_Flack -0.002(9)
_refine_ls_extinction_method none
_refine_ls_goodness_of_fit_ref 1.049
_refine_ls_hydrogen_treatment constr
_refine_ls_matrix_type full
_refine_ls_number_parameters 438
_refine_ls_number_reflns 9286
_refine_ls_number_restraints 0
_refine_ls_restrained_S_all 1.049
_refine_ls_R_factor_all 0.0696
_refine_ls_R_factor_gt 0.0458
_refine_ls_shift/su_max 0.000
_refine_ls_shift/su_mean 0.000
_refine_ls_structure_factor_coef Fsqd
_refine_ls_weighting_details 'w=1/[\s^2^(Fo^2^)+(0.0542P)^2^+3.1157P] where P=(Fo^2^+2Fc^2^)/3'
_refine_ls_weighting_scheme calc
_refine_ls_wR_factor_gt 0.1007
_refine_ls_wR_factor_ref 0.1091
_reflns_Friedel_coverage 0.792
_reflns_Friedel_fraction_full 1.000
_reflns_Friedel_fraction_max 0.996
_reflns_number_gt 7475
_reflns_number_total 9286
_reflns_threshold_expression 'I > 2\s(I)'
_cod_data_source_file am8b14420_si_002.cif
_cod_data_source_block IPM-302
_cod_database_code 4515424
_shelx_shelxl_version_number 2018/1
_shelx_space_group_comment
;
The symmetry employed for this shelxl refinement is uniquely defined
by the following loop, which should always be used as a source of
symmetry information in preference to the above space-group names.
They are only intended as comments.
;

loop_
_space_group_symop_operation_xyz
'x, y, z'
'-x, -y, z+1/2'
'-x, y, -z+1/2'
'x, -y, -z'

loop_
_atom_site_label
_atom_site_type_symbol
_atom_site_fract_x
_atom_site_fract_y
_atom_site_fract_z
_atom_site_U_iso_or_equiv
_atom_site_adp_type
_atom_site_occupancy
_atom_site_site_symmetry_order
_atom_site_calc_flag
_atom_site_refinement_flags_posn
_atom_site_refinement_flags_adp
_atom_site_refinement_flags_occupancy
_atom_site_disorder_assembly
_atom_site_disorder_group
C1 C 0.9472(7) 1.2531(4) 0.5306(3) 0.0399(16) Uani 1 1 d . . . . .
H1 H 0.916005 1.303627 0.513579 0.048 Uiso 1 1 calc R U . . .
C2 C 0.8668(6) 1.1824(5) 0.5439(3) 0.0418(14) Uani 1 1 d . . . . .
H2 H 0.771537 1.175043 0.537254 0.050 Uiso 1 1 calc R U . . .
C3 C 1.0797(7) 1.1592(4) 0.5703(3) 0.0370(15) Uani 1 1 d . . . . .
H3 H 1.156634 1.132073 0.585806 0.044 Uiso 1 1 calc R U . . .
C4 C 0.9100(7) 1.0447(4) 0.5950(2) 0.0297(13) Uani 1 1 d . . . . .
C5 C 0.7967(8) 0.9963(4) 0.5773(2) 0.0414(17) Uani 1 1 d . . . . .
H5 H 0.748431 1.014437 0.547831 0.050 Uiso 1 1 calc R U . . .
C6 C 0.7551(8) 0.9205(4) 0.6035(2) 0.0403(17) Uani 1 1 d . . . . .
H6 H 0.679461 0.887438 0.591497 0.048 Uiso 1 1 calc R U . . .
C7 C 0.8267(7) 0.8945(4) 0.6476(2) 0.0308(13) Uani 1 1 d . . . . .
C8 C 0.9414(6) 0.9428(4) 0.6650(2) 0.0275(13) Uani 1 1 d . . . . .
H8 H 0.990402 0.923812 0.694108 0.033 Uiso 1 1 calc R U . . .
C9 C 0.9837(6) 1.0183(4) 0.6396(2) 0.0300(13) Uani 1 1 d . . . . .
H9 H 1.059393 1.051268 0.651701 0.036 Uiso 1 1 calc R U . . .
C10 C 0.7662(7) 0.8229(4) 0.73027(19) 0.0305(12) Uani 1 1 d . . . . .
C11 C 0.7103(7) 0.8959(4) 0.7546(2) 0.0329(13) Uani 1 1 d . . . . .
H11 H 0.688117 0.945961 0.735333 0.039 Uiso 1 1 calc R U . . .
C12 C 0.6867(6) 0.8957(4) 0.8080(2) 0.0310(14) Uani 1 1 d . . . . .
H12 H 0.648437 0.945046 0.824185 0.037 Uiso 1 1 calc R U . . .
C13 C 0.7210(6) 0.8211(4) 0.83660(18) 0.0274(10) Uani 1 1 d . . . . .
C14 C 0.7774(8) 0.7489(4) 0.8130(2) 0.0374(14) Uani 1 1 d . . . . .
H14 H 0.798261 0.698693 0.832366 0.045 Uiso 1 1 calc R U . . .
C15 C 0.8037(7) 0.7498(4) 0.7603(2) 0.0362(15) Uani 1 1 d . . . . .
H15 H 0.846784 0.701347 0.744718 0.043 Uiso 1 1 calc R U . . .
C16 C 0.6374(10) 0.8861(5) 0.9213(3) 0.057(2) Uani 1 1 d . . . . .
H16 H 0.618875 0.943780 0.910877 0.069 Uiso 1 1 calc R U . . .
C17 C 0.6176(9) 0.8510(5) 0.9693(3) 0.054(2) Uani 1 1 d . . . . .
H17 H 0.581590 0.881458 0.997667 0.065 Uiso 1 1 calc R U . . .
C18 C 0.7038(7) 0.7467(4) 0.9219(2) 0.0300(13) Uani 1 1 d . . . . .
H18 H 0.739684 0.692532 0.911107 0.036 Uiso 1 1 calc R U . . .
C19 C 0.7357(8) 0.7423(3) 0.6492(2) 0.0345(15) Uani 1 1 d . . . . .
C20 C 0.8173(8) 0.7053(4) 0.6099(2) 0.0401(17) Uani 1 1 d . . . . .
H20 H 0.900815 0.732458 0.600113 0.048 Uiso 1 1 calc R U . . .
C21 C 0.7747(8) 0.6287(4) 0.5854(2) 0.0407(15) Uani 1 1 d . . . . .
H21 H 0.830068 0.603364 0.559687 0.049 Uiso 1 1 calc R U . . .
C22 C 0.6486(7) 0.5899(4) 0.5996(2) 0.0292(13) Uani 1 1 d . . . . .
C23 C 0.5672(7) 0.6257(4) 0.6384(2) 0.0327(14) Uani 1 1 d . . . . .
H23 H 0.483800 0.598533 0.648273 0.039 Uiso 1 1 calc R U . . .
C24 C 0.6114(7) 0.7032(4) 0.6626(2) 0.0342(14) Uani 1 1 d . . . . .
H24 H 0.555713 0.728701 0.688115 0.041 Uiso 1 1 calc R U . . .
C25 C 0.6924(8) 0.4404(5) 0.5607(3) 0.058(2) Uani 1 1 d . . . . .
H25 H 0.790011 0.439256 0.561299 0.070 Uiso 1 1 calc R U . . .
C26 C 0.6046(7) 0.3758(4) 0.5447(3) 0.0478(19) Uani 1 1 d . . . . .
H26 H 0.633647 0.321128 0.532116 0.057 Uiso 1 1 calc R U . . .
C27 C 0.4745(7) 0.4828(4) 0.5682(2) 0.0333(14) Uani 1 1 d . . . . .
H27 H 0.396586 0.517933 0.575191 0.040 Uiso 1 1 calc R U . . .
C28 C 0.5311(7) 0.1643(4) 0.6779(2) 0.0358(14) Uani 1 1 d . . . . .
C29 C 0.6742(8) 0.1617(6) 0.6768(3) 0.059(2) Uani 1 1 d . . . . .
H29 H 0.720119 0.157651 0.645120 0.070 Uiso 1 1 calc R U . . .
C30 C 0.4586(7) 0.1665(4) 0.7265(2) 0.0339(14) Uani 1 1 d . . . . .
C31 C 0.3105(7) 0.1688(7) 0.7306(3) 0.060(2) Uani 1 1 d . . . . .
C32 C 0.2478(7) 0.1649(8) 0.7781(3) 0.082(3) Uani 1 1 d . . . . .
H32 H 0.150287 0.164500 0.780197 0.098 Uiso 1 1 calc R U . . .
Cd01 Cd 0.27619(4) 0.32077(2) 0.53897(2) 0.02475(11) Uani 1 1 d . . . . .
N1 N 1.0823(5) 1.2375(3) 0.5467(2) 0.0349(12) Uani 1 1 d . . . . .
N2 N 0.9513(5) 1.1256(3) 0.56839(19) 0.0282(11) Uani 1 1 d . . . . .
N3 N 0.7832(6) 0.8189(3) 0.67584(16) 0.0378(11) Uani 1 1 d . . . . .
N4 N 0.6905(5) 0.8185(3) 0.89142(16) 0.0285(10) Uani 1 1 d . . . . .
N5 N 0.6585(6) 0.7643(3) 0.96956(19) 0.0309(11) Uani 1 1 d . . . . .
N6 N 0.6063(5) 0.5077(3) 0.57590(19) 0.0311(11) Uani 1 1 d . . . . .
N7 N 0.4679(5) 0.4013(3) 0.54926(19) 0.0302(11) Uani 1 1 d . . . . .
O1 O 0.3562(5) 0.0800(3) 0.61867(17) 0.0398(11) Uani 1 1 d . . . . .
O2 O 0.5533(6) 0.1515(5) 0.5783(2) 0.0712(19) Uani 1 1 d . . . . .
O3 O 0.3651(6) 0.2393(3) 0.6113(2) 0.0543(15) Uani 1 1 d . . . . .
S1 S 0.44602(18) 0.15725(11) 0.61684(6) 0.0369(4) Uani 1 1 d . . . . .
O4 O 0.1158(15) 0.4422(7) 0.5619(5) 0.072(4) Uani 0.5 1 d . . P . .
O5 O 0.1821(5) 0.4269(3) 0.4798(2) 0.0472(13) Uani 1 1 d . . . . .
O6 O -0.0328(8) 0.500000 0.500000 0.077(3) Uani 1 2 d S T P . .
N8 N 0.2174(13) 0.2014(9) 0.6924(4) 0.053(3) Uani 0.5 1 d . . P A 1
H8A H 0.153166 0.161627 0.683873 0.064 Uiso 0.5 1 d R U P A 1
H8B H 0.171726 0.248667 0.703013 0.064 Uiso 0.5 1 d R U P A 1
S2 S 0.1074(3) 0.4892(3) 0.51158(13) 0.0303(9) Uani 0.5 1 d . . P . .

loop_
_atom_site_aniso_label
_atom_site_aniso_U_11
_atom_site_aniso_U_22
_atom_site_aniso_U_33
_atom_site_aniso_U_23
_atom_site_aniso_U_13
_atom_site_aniso_U_12
C1 0.037(3) 0.038(3) 0.045(4) 0.014(3) -0.004(3) -0.001(3)
C2 0.035(3) 0.047(4) 0.043(3) 0.014(4) -0.003(3) -0.008(3)
C3 0.033(3) 0.037(4) 0.040(4) 0.014(3) 0.001(3) -0.003(3)
C4 0.041(4) 0.026(3) 0.022(3) 0.009(2) 0.001(3) -0.009(3)
C5 0.058(4) 0.042(4) 0.024(3) 0.011(3) -0.012(3) -0.022(3)
C6 0.057(5) 0.039(3) 0.025(3) 0.003(2) -0.010(3) -0.027(3)
C7 0.053(4) 0.021(3) 0.018(3) -0.003(2) 0.002(3) -0.009(3)
C8 0.032(3) 0.029(3) 0.021(3) 0.006(2) 0.000(2) -0.006(2)
C9 0.029(3) 0.029(3) 0.031(3) 0.000(2) 0.000(2) -0.012(3)
C10 0.044(3) 0.026(2) 0.022(2) 0.003(2) -0.001(2) -0.016(3)
C11 0.051(4) 0.027(3) 0.021(3) 0.005(2) -0.002(3) -0.010(3)
C12 0.041(4) 0.026(3) 0.026(3) 0.001(2) -0.004(3) -0.005(3)
C13 0.033(3) 0.027(2) 0.021(2) 0.003(2) 0.003(2) -0.008(3)
C14 0.053(4) 0.032(3) 0.028(3) 0.009(2) 0.001(3) -0.003(3)
C15 0.056(5) 0.024(3) 0.028(3) -0.002(2) 0.006(3) -0.002(3)
C16 0.099(6) 0.041(4) 0.033(4) 0.020(3) 0.027(4) 0.032(4)
C17 0.085(6) 0.046(4) 0.031(4) 0.007(3) 0.018(4) 0.027(4)
C18 0.044(4) 0.022(3) 0.023(3) 0.001(2) -0.001(3) -0.009(3)
C19 0.060(4) 0.022(3) 0.021(3) -0.001(2) -0.007(3) -0.019(3)
C20 0.058(4) 0.033(3) 0.029(3) -0.003(2) 0.010(3) -0.029(3)
C21 0.057(4) 0.038(3) 0.027(3) -0.009(2) 0.007(3) -0.015(4)
C22 0.037(3) 0.020(3) 0.031(3) 0.000(2) -0.004(3) -0.009(2)
C23 0.034(3) 0.027(3) 0.036(3) -0.003(3) 0.003(3) -0.007(3)
C24 0.048(4) 0.024(3) 0.031(3) -0.004(2) -0.001(3) -0.002(3)
C25 0.040(4) 0.045(4) 0.089(6) -0.035(4) 0.025(4) -0.016(3)
C26 0.038(4) 0.033(3) 0.072(5) -0.024(4) 0.020(4) -0.010(3)
C27 0.049(4) 0.016(3) 0.035(3) -0.008(2) -0.010(3) -0.002(3)
C28 0.045(4) 0.040(4) 0.022(3) 0.001(3) -0.012(2) -0.006(3)
C29 0.041(4) 0.106(7) 0.030(3) -0.024(4) -0.007(3) 0.011(4)
C30 0.046(4) 0.028(3) 0.028(3) 0.007(3) -0.012(3) -0.006(3)
C31 0.041(4) 0.110(7) 0.030(3) 0.022(4) -0.016(3) -0.029(5)
C32 0.034(5) 0.150(10) 0.062(5) 0.049(6) -0.017(3) -0.025(5)
Cd01 0.03247(19) 0.02111(17) 0.02068(17) -0.00046(16) -0.00019(17) -0.00613(16)
N1 0.038(3) 0.028(2) 0.039(3) 0.012(2) -0.001(2) -0.005(2)
N2 0.027(3) 0.027(3) 0.030(3) 0.001(2) -0.003(2) -0.005(2)
N3 0.068(3) 0.025(2) 0.020(2) -0.003(2) 0.008(2) -0.017(3)
N4 0.037(3) 0.026(2) 0.023(2) 0.006(2) 0.0051(18) 0.002(2)
N5 0.040(3) 0.028(2) 0.026(3) 0.003(2) 0.005(2) -0.001(2)
N6 0.041(3) 0.024(3) 0.028(3) -0.003(2) 0.001(2) -0.011(2)
N7 0.043(3) 0.017(2) 0.031(3) -0.0005(19) -0.008(2) -0.009(2)
O1 0.057(3) 0.031(2) 0.032(2) 0.0050(19) -0.015(2) -0.009(2)
O2 0.066(4) 0.117(6) 0.031(3) -0.016(3) 0.003(3) -0.035(4)
O3 0.078(4) 0.035(3) 0.050(3) 0.017(2) -0.040(3) -0.020(3)
S1 0.0447(9) 0.0444(10) 0.0217(7) 0.0047(6) -0.0085(7) -0.0150(7)
O4 0.111(10) 0.031(6) 0.073(8) 0.005(5) 0.006(7) -0.023(6)
O5 0.038(3) 0.027(2) 0.077(3) -0.004(2) 0.008(2) 0.0062(19)
O6 0.036(4) 0.059(5) 0.138(8) -0.033(5) 0.000 0.000
N8 0.035(6) 0.084(9) 0.040(6) -0.002(6) -0.007(6) 0.007(7)
S2 0.0259(13) 0.029(2) 0.036(3) 0.0000(19) -0.0040(12) -0.0052(13)

loop_
_atom_type_symbol
_atom_type_description
_atom_type_scat_dispersion_real
_atom_type_scat_dispersion_imag
_atom_type_scat_source
C C 0.0033 0.0016 'International Tables Vol C Tables 4.2.6.8 and 6.1.1.4'
H H 0.0000 0.0000 'International Tables Vol C Tables 4.2.6.8 and 6.1.1.4'
N N 0.0061 0.0033 'International Tables Vol C Tables 4.2.6.8 and 6.1.1.4'
O O 0.0106 0.0060 'International Tables Vol C Tables 4.2.6.8 and 6.1.1.4'
S S 0.1246 0.1234 'International Tables Vol C Tables 4.2.6.8 and 6.1.1.4'
Cd Cd -0.8075 1.2024 'International Tables Vol C Tables 4.2.6.8 and 6.1.1.4'

loop_
_geom_angle_atom_site_label_1
_geom_angle_atom_site_label_2
_geom_angle_atom_site_label_3
_geom_angle
_geom_angle_site_symmetry_1
_geom_angle_site_symmetry_3
C2 C1 N1 108.5(5) . .
C2 C1 H1 125.8 . .
N1 C1 H1 125.8 . .
N2 C2 C1 106.6(5) . .
N2 C2 H2 126.7 . .
C1 C2 H2 126.7 . .
N1 C3 N2 109.9(6) . .
N1 C3 H3 125.0 . .
N2 C3 H3 125.0 . .
C5 C4 C9 120.7(5) . .
C5 C4 N2 120.0(5) . .
C9 C4 N2 119.2(5) . .
C6 C5 C4 119.9(6) . .
C6 C5 H5 120.0 . .
C4 C5 H5 120.0 . .
C5 C6 C7 119.6(6) . .
C5 C6 H6 120.2 . .
C7 C6 H6 120.2 . .
C6 C7 C8 120.2(5) . .
C6 C7 N3 120.5(5) . .
C8 C7 N3 119.2(5) . .
C9 C8 C7 120.9(5) . .
C9 C8 H8 119.6 . .
C7 C8 H8 119.6 . .
C8 C9 C4 118.6(5) . .
C8 C9 H9 120.7 . .
C4 C9 H9 120.7 . .
C11 C10 C15 118.7(5) . .
C11 C10 N3 122.1(5) . .
C15 C10 N3 119.2(5) . .
C10 C11 C12 120.7(5) . .
C10 C11 H11 119.7 . .
C12 C11 H11 119.7 . .
C11 C12 C13 119.4(5) . .
C11 C12 H12 120.3 . .
C13 C12 H12 120.3 . .
C14 C13 C12 120.4(5) . .
C14 C13 N4 119.7(5) . .
C12 C13 N4 119.8(5) . .
C13 C14 C15 120.3(5) . .
C13 C14 H14 119.9 . .
C15 C14 H14 119.9 . .
C10 C15 C14 120.4(6) . .
C10 C15 H15 119.8 . .
C14 C15 H15 119.8 . .
N4 C16 C17 105.8(6) . .
N4 C16 H16 127.1 . .
C17 C16 H16 127.1 . .
N5 C17 C16 109.8(6) . .
N5 C17 H17 125.1 . .
C16 C17 H17 125.1 . .
N5 C18 N4 110.4(5) . .
N5 C18 H18 124.8 . .
N4 C18 H18 124.8 . .
C24 C19 C20 119.5(5) . .
C24 C19 N3 120.3(6) . .
C20 C19 N3 120.1(6) . .
C21 C20 C19 120.4(6) . .
C21 C20 H20 119.8 . .
C19 C20 H20 119.8 . .
C22 C21 C20 119.2(6) . .
C22 C21 H21 120.4 . .
C20 C21 H21 120.4 . .
C23 C22 C21 120.9(5) . .
C23 C22 N6 119.3(5) . .
C21 C22 N6 119.6(6) . .
C22 C23 C24 119.1(6) . .
C22 C23 H23 120.5 . .
C24 C23 H23 120.5 . .
C19 C24 C23 120.8(6) . .
C19 C24 H24 119.6 . .
C23 C24 H24 119.6 . .
C26 C25 N6 104.8(6) . .
C26 C25 H25 127.6 . .
N6 C25 H25 127.6 . .
N7 C26 C25 111.1(6) . .
N7 C26 H26 124.4 . .
C25 C26 H26 124.4 . .
N6 C27 N7 111.3(6) . .
N6 C27 H27 124.3 . .
N7 C27 H27 124.3 . .
C29 C28 C30 120.1(5) . .
C29 C28 S1 115.8(5) . .
C30 C28 S1 124.0(5) . .
C28 C29 C32 121.3(7) . 3_656
C28 C29 H29 119.4 . .
C32 C29 H29 119.4 3_656 .
C31 C30 C28 123.2(5) . .
C31 C30 C30 118.7(7) . 3_656
C28 C30 C30 118.1(7) . 3_656
C32 C31 C30 120.1(6) . .
C32 C31 N8 111.5(8) . .
C30 C31 N8 125.5(8) . .
C31 C32 C29 121.5(7) . 3_656
C31 C32 H32 119.3 . .
C29 C32 H32 119.3 3_656 .
N7 Cd01 N1 167.99(19) . 1_445
N7 Cd01 N5 100.30(19) . 2_664
N1 Cd01 N5 88.73(19) 1_445 2_664
N7 Cd01 O5 90.97(17) . .
N1 Cd01 O5 97.17(17) 1_445 .
N5 Cd01 O5 88.80(17) 2_664 .
N7 Cd01 O3 84.10(17) . .
N1 Cd01 O3 86.16(18) 1_445 .
N5 Cd01 O3 103.02(18) 2_664 .
O5 Cd01 O3 167.82(17) . .
N7 Cd01 O4 94.2(3) . .
N1 Cd01 O4 83.5(3) 1_445 .
N5 Cd01 O4 140.8(3) 2_664 .
O5 Cd01 O4 54.5(3) . .
O3 Cd01 O4 114.6(3) . .
C3 N1 C1 105.9(5) . .
C3 N1 Cd01 123.7(4) . 1_665
C1 N1 Cd01 130.4(4) . 1_665
C3 N2 C2 109.1(5) . .
C3 N2 C4 123.6(5) . .
C2 N2 C4 126.9(5) . .
C10 N3 C7 120.6(4) . .
C10 N3 C19 118.6(4) . .
C7 N3 C19 120.1(4) . .
C18 N4 C16 107.8(5) . .
C18 N4 C13 125.1(5) . .
C16 N4 C13 127.0(5) . .
C18 N5 C17 106.2(5) . .
C18 N5 Cd01 121.5(4) . 2_665
C17 N5 Cd01 128.3(4) . 2_665
C27 N6 C25 108.3(5) . .
C27 N6 C22 125.0(5) . .
C25 N6 C22 126.6(6) . .
C27 N7 C26 104.5(5) . .
C27 N7 Cd01 126.5(4) . .
C26 N7 Cd01 128.5(4) . .
S1 O3 Cd01 134.2(3) . .
O2 S1 O1 113.3(3) . .
O2 S1 O3 111.1(4) . .
O1 S1 O3 112.0(3) . .
O2 S1 C28 107.2(3) . .
O1 S1 C28 106.8(3) . .
O3 S1 C28 105.9(3) . .
S2 O4 S2 0.98(18) . 4_566
S2 O4 Cd01 100.4(7) . .
S2 O4 Cd01 99.8(5) 4_566 .
S2 O5 S2 27.1(2) . 4_566
S2 O5 Cd01 105.1(3) . .
S2 O5 Cd01 131.6(3) 4_566 .
S2 O6 S2 28.6(3) 4_566 .
C31 N8 H8A 111.7 . .
C31 N8 H8B 112.1 . .
H8A N8 H8B 106.7 . .
S2 S2 O6 75.68(14) 4_566 .
S2 S2 O5 79.3(7) 4_566 .
O6 S2 O5 115.7(3) . .
S2 S2 O4 176.9(6) 4_566 .
O6 S2 O4 107.4(6) . .
O5 S2 O4 99.2(6) . .
S2 S2 O5 73.6(7) 4_566 4_566
O6 S2 O5 113.5(3) . 4_566
O5 S2 O5 114.3(4) . 4_566
O4 S2 O5 104.7(5) . 4_566
S2 S2 O4 2.1(4) 4_566 4_566
O6 S2 O4 77.8(4) . 4_566
O5 S2 O4 78.2(4) . 4_566
O4 S2 O4 174.7(10) . 4_566
O5 S2 O4 72.6(4) 4_566 4_566

loop_
_geom_bond_atom_site_label_1
_geom_bond_atom_site_label_2
_geom_bond_distance
_geom_bond_site_symmetry_2
C1 C2 1.359(9) .
C1 N1 1.372(8) .
C1 H1 0.9300 .
C2 N2 1.337(8) .
C2 H2 0.9300 .
C3 N1 1.331(8) .
C3 N2 1.325(8) .
C3 H3 0.9300 .
C4 C5 1.381(9) .
C4 C9 1.406(8) .
C4 N2 1.457(7) .
C5 C6 1.388(8) .
C5 H5 0.9300 .
C6 C7 1.385(8) .
C6 H6 0.9300 .
C7 C8 1.388(8) .
C7 N3 1.417(7) .
C8 C9 1.377(8) .
C8 H8 0.9300 .
C9 H9 0.9300 .
C10 C11 1.378(8) .
C10 C15 1.396(8) .
C10 N3 1.415(7) .
C11 C12 1.395(8) .
C11 H11 0.9300 .
C12 C13 1.387(8) .
C12 H12 0.9300 .
C13 C14 1.361(8) .
C13 N4 1.445(6) .
C14 C15 1.384(8) .
C14 H14 0.9300 .
C15 H15 0.9300 .
C16 N4 1.377(8) .
C16 C17 1.360(9) .
C16 H16 0.9300 .
C17 N5 1.368(8) .
C17 H17 0.9300 .
C18 N5 1.331(7) .
C18 N4 1.345(7) .
C18 H18 0.9300 .
C19 C24 1.368(9) .
C19 C20 1.394(9) .
C19 N3 1.421(7) .
C20 C21 1.381(8) .
C20 H20 0.9300 .
C21 C22 1.386(9) .
C21 H21 0.9300 .
C22 C23 1.377(9) .
C22 N6 1.442(7) .
C23 C24 1.393(8) .
C23 H23 0.9300 .
C24 H24 0.9300 .
C25 C26 1.351(9) .
C25 N6 1.365(9) .
C25 H25 0.9300 .
C26 N7 1.363(8) .
C26 H26 0.9300 .
C27 N6 1.326(8) .
C27 N7 1.327(7) .
C27 H27 0.9300 .
C28 C29 1.364(10) .
C28 C30 1.430(9) .
C28 S1 1.776(6) .
C29 C32 1.381(10) 3_656
C29 H29 0.9300 .
C30 C31 1.415(9) .
C30 C30 1.449(11) 3_656
C31 C32 1.367(11) .
C31 N8 1.414(13) .
C32 H32 0.9300 .
Cd01 N7 2.211(5) .
Cd01 N1 2.244(5) 1_445
Cd01 N5 2.291(5) 2_664
Cd01 O5 2.390(5) .
Cd01 O3 2.392(4) .
Cd01 O4 2.461(13) .
O1 S1 1.449(5) .
O2 S1 1.429(6) .
O3 S1 1.467(6) .
O4 S2 1.482(12) .
O4 S2 2.163(12) 4_566
O5 S2 1.437(6) .
O5 S2 1.471(6) 4_566
O6 S2 1.378(8) 4_566
O6 S2 1.378(8) .
N8 H8A 0.8853 .
N8 H8B 0.8807 .
S2 S2 0.682(5) 4_566
